data_4035721
loop_
_publ_author_name
'Bri\<sar, Rok'
'Unglaube, Felix'
'Hollmann, Dirk'
'Jiao, Haijun'
'Mej\'ia, Esteban'

_publ_section_title
;
 Aerobic Oxidative Homo- and Cross-Coupling of Amines Catalyzed by
 Phenazine Radical Cations.
;
_journal_issue 21
_journal_name_full 'The Journal of organic chemistry'
_journal_page_first 13481
_journal_page_last 13490
_journal_paper_doi 10.1021/acs.joc.8b02345
_journal_volume 83
_journal_year 2018
_chemical_formula_sum 'C26 H22 N2'
_chemical_formula_weight 362.45
_space_group_crystal_system monoclinic
_space_group_IT_number 14
_space_group_name_Hall '-P 2yn'
_space_group_name_H-M_alt 'P 1 21/n 1'
_atom_sites_solution_hydrogens geom
_audit_creation_method SHELXL-2014/7
_cell_angle_alpha 90
_cell_angle_beta 105.0988(11)
_cell_angle_gamma 90
_cell_formula_units_Z 4
_cell_length_a 14.1476(4)
_cell_length_b 8.5323(3)
_cell_length_c 16.5469(5)
_cell_measurement_reflns_used 9985
_cell_measurement_temperature 150(2)
_cell_measurement_theta_max 30.58
_cell_measurement_theta_min 2.71
_cell_volume 1928.45(11)
_computing_cell_refinement 'SAINT (Bruker, 2013)'
_computing_data_collection 'APEX2 (Bruker, 2014)'
_computing_data_reduction SAINT
_computing_structure_refinement 'SHELXL-2014/7 (Sheldrick, 2015)'
_computing_structure_solution 'SHELXS-97 (Sheldrick, 2008)'
_diffrn_ambient_temperature 150(2)
_diffrn_detector_area_resol_mean 8.3333
_diffrn_measured_fraction_theta_full 1.000
_diffrn_measured_fraction_theta_max 1.000
_diffrn_measurement_device_type 'Bruker APEX-II CCD'
_diffrn_measurement_method '\f and \w scans'
_diffrn_radiation_type MoK\a
_diffrn_radiation_wavelength 0.71073
_diffrn_reflns_av_R_equivalents 0.0234
_diffrn_reflns_av_unetI/netI 0.0120
_diffrn_reflns_Laue_measured_fraction_full 1.000
_diffrn_reflns_Laue_measured_fraction_max 1.000
_diffrn_reflns_limit_h_max 18
_diffrn_reflns_limit_h_min -18
_diffrn_reflns_limit_k_max 11
_diffrn_reflns_limit_k_min -11
_diffrn_reflns_limit_l_max 21
_diffrn_reflns_limit_l_min -21
_diffrn_reflns_number 44352
_diffrn_reflns_point_group_measured_fraction_full 1.000
_diffrn_reflns_point_group_measured_fraction_max 1.000
_diffrn_reflns_theta_full 25.242
_diffrn_reflns_theta_max 27.994
_diffrn_reflns_theta_min 1.690
_diffrn_source 'fine-focus sealed tube'
_exptl_absorpt_coefficient_mu 0.073
_exptl_absorpt_correction_T_max 0.98
_exptl_absorpt_correction_T_min 0.94
_exptl_absorpt_correction_type multi-scan
_exptl_absorpt_process_details 'SADABS (Bruker, 2014)'
_exptl_crystal_colour yellow
_exptl_crystal_density_diffrn 1.248
_exptl_crystal_description prism
_exptl_crystal_F_000 768
_exptl_crystal_size_max 0.526
_exptl_crystal_size_mid 0.460
_exptl_crystal_size_min 0.292
_refine_diff_density_max 0.279
_refine_diff_density_min -0.252
_refine_diff_density_rms 0.046
_refine_ls_extinction_method none
_refine_ls_goodness_of_fit_ref 1.050
_refine_ls_hydrogen_treatment constr
_refine_ls_matrix_type full
_refine_ls_number_parameters 255
_refine_ls_number_reflns 4664
_refine_ls_number_restraints 0
_refine_ls_restrained_S_all 1.050
_refine_ls_R_factor_all 0.0509
_refine_ls_R_factor_gt 0.0451
_refine_ls_shift/su_max 0.000
_refine_ls_shift/su_mean 0.000
_refine_ls_structure_factor_coef Fsqd
_refine_ls_weighting_details 'w=1/[\s^2^(Fo^2^)+(0.0722P)^2^+0.6115P] where P=(Fo^2^+2Fc^2^)/3'
_refine_ls_weighting_scheme calc
_refine_ls_wR_factor_gt 0.1251
_refine_ls_wR_factor_ref 0.1324
_reflns_Friedel_coverage 0.000
_reflns_number_gt 4035
_reflns_number_total 4664
_reflns_threshold_expression 'I > 2\s(I)'
_cod_data_source_file jo8b02345_si_003.cif
_cod_data_source_block AX1415
_cod_original_sg_symbol_H-M 'P 21/n'
_cod_database_code 4035721
_shelx_shelxl_version_number 2014/7
_shelx_space_group_comment
;
The symmetry employed for this shelxl refinement is uniquely defined
by the following loop, which should always be used as a source of
symmetry information in preference to the above space-group names.
They are only intended as comments.
;

loop_
_space_group_symop_operation_xyz
'x, y, z'
'-x+1/2, y+1/2, -z+1/2'
'-x, -y, -z'
'x-1/2, -y-1/2, z-1/2'

loop_
_atom_site_label
_atom_site_type_symbol
_atom_site_fract_x
_atom_site_fract_y
_atom_site_fract_z
_atom_site_U_iso_or_equiv
_atom_site_adp_type
_atom_site_occupancy
_atom_site_site_symmetry_order
_atom_site_calc_flag
_atom_site_refinement_flags_posn
_atom_site_refinement_flags_adp
C1 C 0.57626(8) 0.65935(13) 0.17649(6) 0.0226(2) Uani 1 1 d . .
C2 C 0.50988(8) 0.73514(13) 0.21350(7) 0.0238(2) Uani 1 1 d . .
C3 C 0.50666(8) 0.50346(13) 0.29901(7) 0.0252(2) Uani 1 1 d . .
C4 C 0.57294(8) 0.42780(13) 0.26170(7) 0.0244(2) Uani 1 1 d . .
C5 C 0.61887(8) 0.74284(14) 0.12312(7) 0.0263(2) Uani 1 1 d . .
H5 H 0.6645 0.6924 0.0987 0.032 Uiso 1 1 calc R U
C6 C 0.59541(9) 0.89987(14) 0.10496(7) 0.0306(3) Uani 1 1 d . .
H6 H 0.6242 0.9555 0.0677 0.037 Uiso 1 1 calc R U
C7 C 0.53034(9) 0.97398(14) 0.14127(8) 0.0315(3) Uani 1 1 d . .
H7 H 0.5143 1.0810 0.1291 0.038 Uiso 1 1 calc R U
C8 C 0.48801(9) 0.89224(14) 0.19581(7) 0.0288(2) Uani 1 1 d . .
H8 H 0.4438 0.9444 0.2212 0.035 Uiso 1 1 calc R U
C9 C 0.47967(9) 0.43140(16) 0.36478(8) 0.0330(3) Uani 1 1 d . .
H9 H 0.4355 0.4827 0.3905 0.040 Uiso 1 1 calc R U
C10 C 0.51666(11) 0.28478(17) 0.39346(9) 0.0406(3) Uani 1 1 d . .
H10 H 0.4976 0.2362 0.4384 0.049 Uiso 1 1 calc R U
C11 C 0.58101(11) 0.21008(16) 0.35657(9) 0.0398(3) Uani 1 1 d . .
H11 H 0.6058 0.1095 0.3757 0.048 Uiso 1 1 calc R U
C12 C 0.60962(9) 0.28199(15) 0.29127(8) 0.0314(3) Uani 1 1 d . .
H12 H 0.6548 0.2306 0.2666 0.038 Uiso 1 1 calc R U
C13 C 0.64617(8) 0.41315(13) 0.14232(7) 0.0239(2) Uani 1 1 d . .
C14 C 0.74597(8) 0.38332(14) 0.16777(7) 0.0283(2) Uani 1 1 d . .
H14 H 0.7842 0.4227 0.2197 0.034 Uiso 1 1 calc R U
C15 C 0.78939(8) 0.29536(15) 0.11660(7) 0.0300(3) Uani 1 1 d . .
H15 H 0.8576 0.2742 0.1345 0.036 Uiso 1 1 calc R U
C16 C 0.73561(8) 0.23763(14) 0.03992(7) 0.0271(2) Uani 1 1 d . .
C17 C 0.63588(8) 0.27090(13) 0.01497(7) 0.0265(2) Uani 1 1 d . .
H17 H 0.5977 0.2338 -0.0376 0.032 Uiso 1 1 calc R U
C18 C 0.59152(8) 0.35738(13) 0.06579(7) 0.0249(2) Uani 1 1 d . .
H18 H 0.5233 0.3785 0.0480 0.030 Uiso 1 1 calc R U
C19 C 0.78334(11) 0.14042(19) -0.01447(9) 0.0438(3) Uani 1 1 d . .
H19A H 0.8131 0.2098 -0.0481 0.066 Uiso 1 1 calc R U
H19B H 0.7339 0.0744 -0.0516 0.066 Uiso 1 1 calc R U
H19C H 0.8340 0.0739 0.0209 0.066 Uiso 1 1 calc R U
C20 C 0.39134(8) 0.71604(14) 0.29901(7) 0.0269(2) Uani 1 1 d . .
C21 C 0.29501(9) 0.67655(15) 0.26202(8) 0.0327(3) Uani 1 1 d . .
H21 H 0.2793 0.6133 0.2131 0.039 Uiso 1 1 calc R U
C22 C 0.22141(9) 0.72947(15) 0.29649(9) 0.0352(3) Uani 1 1 d . .
H22 H 0.1553 0.7025 0.2706 0.042 Uiso 1 1 calc R U
C23 C 0.24255(9) 0.82088(15) 0.36794(8) 0.0316(3) Uani 1 1 d . .
C24 C 0.33925(10) 0.86443(18) 0.40255(8) 0.0376(3) Uani 1 1 d . .
H24 H 0.3549 0.9308 0.4503 0.045 Uiso 1 1 calc R U
C25 C 0.41336(9) 0.81236(17) 0.36836(8) 0.0357(3) Uani 1 1 d . .
H25 H 0.4792 0.8430 0.3927 0.043 Uiso 1 1 calc R U
C26 C 0.16296(11) 0.8715(2) 0.40717(10) 0.0475(4) Uani 1 1 d . .
H26A H 0.1098 0.9206 0.3646 0.071 Uiso 1 1 calc R U
H26B H 0.1895 0.9470 0.4520 0.071 Uiso 1 1 calc R U
H26C H 0.1376 0.7799 0.4305 0.071 Uiso 1 1 calc R U
N1 N 0.59774(7) 0.50043(12) 0.19384(6) 0.0283(2) Uani 1 1 d . .
N2 N 0.46723(8) 0.64910(12) 0.26708(7) 0.0305(2) Uani 1 1 d . .

loop_
_atom_site_aniso_label
_atom_site_aniso_U_11
_atom_site_aniso_U_22
_atom_site_aniso_U_33
_atom_site_aniso_U_23
_atom_site_aniso_U_13
_atom_site_aniso_U_12
C1 0.0233(5) 0.0231(5) 0.0220(5) 0.0009(4) 0.0067(4) 0.0003(4)
C2 0.0250(5) 0.0249(5) 0.0225(5) 0.0003(4) 0.0078(4) 0.0011(4)
C3 0.0259(5) 0.0258(5) 0.0259(5) 0.0024(4) 0.0104(4) 0.0025(4)
C4 0.0254(5) 0.0259(5) 0.0242(5) 0.0032(4) 0.0106(4) 0.0016(4)
C5 0.0276(5) 0.0278(5) 0.0253(5) 0.0005(4) 0.0102(4) -0.0015(4)
C6 0.0370(6) 0.0271(6) 0.0290(5) 0.0031(4) 0.0111(5) -0.0051(5)
C7 0.0412(7) 0.0215(5) 0.0318(6) 0.0020(4) 0.0091(5) 0.0005(5)
C8 0.0329(6) 0.0253(5) 0.0287(5) -0.0006(4) 0.0092(5) 0.0041(4)
C9 0.0344(6) 0.0374(7) 0.0328(6) 0.0079(5) 0.0187(5) 0.0072(5)
C10 0.0462(7) 0.0435(7) 0.0398(7) 0.0186(6) 0.0250(6) 0.0106(6)
C11 0.0473(8) 0.0349(7) 0.0433(7) 0.0176(6) 0.0227(6) 0.0137(6)
C12 0.0346(6) 0.0298(6) 0.0340(6) 0.0067(5) 0.0167(5) 0.0076(5)
C13 0.0270(5) 0.0223(5) 0.0263(5) 0.0039(4) 0.0137(4) 0.0030(4)
C14 0.0254(5) 0.0339(6) 0.0254(5) -0.0017(4) 0.0061(4) 0.0003(4)
C15 0.0211(5) 0.0376(6) 0.0322(6) 0.0015(5) 0.0085(4) 0.0046(5)
C16 0.0283(6) 0.0275(5) 0.0286(5) 0.0014(4) 0.0129(4) 0.0027(4)
C17 0.0274(5) 0.0278(5) 0.0245(5) 0.0002(4) 0.0073(4) -0.0018(4)
C18 0.0209(5) 0.0263(5) 0.0289(5) 0.0060(4) 0.0088(4) 0.0015(4)
C19 0.0444(7) 0.0506(8) 0.0416(7) -0.0085(6) 0.0202(6) 0.0101(6)
C20 0.0277(5) 0.0278(5) 0.0290(5) 0.0036(4) 0.0142(4) 0.0063(4)
C21 0.0339(6) 0.0289(6) 0.0362(6) -0.0061(5) 0.0111(5) 0.0003(5)
C22 0.0254(6) 0.0325(6) 0.0492(7) -0.0012(5) 0.0121(5) -0.0003(5)
C23 0.0316(6) 0.0313(6) 0.0372(6) 0.0080(5) 0.0182(5) 0.0088(5)
C24 0.0355(6) 0.0493(8) 0.0295(6) -0.0072(5) 0.0109(5) 0.0081(6)
C25 0.0249(5) 0.0489(8) 0.0335(6) -0.0071(5) 0.0080(5) 0.0027(5)
C26 0.0423(8) 0.0539(9) 0.0565(9) 0.0085(7) 0.0313(7) 0.0151(7)
N1 0.0371(5) 0.0246(5) 0.0298(5) 0.0057(4) 0.0202(4) 0.0074(4)
N2 0.0340(5) 0.0280(5) 0.0364(5) 0.0073(4) 0.0217(4) 0.0087(4)

loop_
_atom_type_symbol
_atom_type_description
_atom_type_scat_dispersion_real
_atom_type_scat_dispersion_imag
_atom_type_scat_source
C C 0.0033 0.0016 'International Tables Vol C Tables 4.2.6.8 and 6.1.1.4'
H H 0.0000 0.0000 'International Tables Vol C Tables 4.2.6.8 and 6.1.1.4'
N N 0.0061 0.0033 'International Tables Vol C Tables 4.2.6.8 and 6.1.1.4'

loop_
_geom_angle_atom_site_label_1
_geom_angle_atom_site_label_2
_geom_angle_atom_site_label_3
_geom_angle
C5 C1 N1 121.29(10)
C5 C1 C2 119.42(10)
N1 C1 C2 119.29(9)
C8 C2 N2 121.95(10)
C8 C2 C1 119.30(10)
N2 C2 C1 118.74(10)
C9 C3 C4 119.47(10)
C9 C3 N2 121.51(10)
C4 C3 N2 118.99(9)
C12 C4 N1 121.95(10)
C12 C4 C3 119.19(10)
N1 C4 C3 118.83(10)
C1 C5 C6 120.78(10)
C1 C5 H5 119.6
C6 C5 H5 119.6
C7 C6 C5 119.73(11)
C7 C6 H6 120.1
C5 C6 H6 120.1
C6 C7 C8 120.11(11)
C6 C7 H7 119.9
C8 C7 H7 119.9
C2 C8 C7 120.65(11)
C2 C8 H8 119.7
C7 C8 H8 119.7
C3 C9 C10 120.68(11)
C3 C9 H9 119.7
C10 C9 H9 119.7
C11 C10 C9 119.89(11)
C11 C10 H10 120.1
C9 C10 H10 120.1
C10 C11 C12 119.98(11)
C10 C11 H11 120.0
C12 C11 H11 120.0
C4 C12 C11 120.78(11)
C4 C12 H12 119.6
C11 C12 H12 119.6
C18 C13 C14 119.73(10)
C18 C13 N1 118.87(10)
C14 C13 N1 121.40(10)
C13 C14 C15 119.39(10)
C13 C14 H14 120.3
C15 C14 H14 120.3
C16 C15 C14 121.64(10)
C16 C15 H15 119.2
C14 C15 H15 119.2
C15 C16 C17 118.06(10)
C15 C16 C19 121.12(11)
C17 C16 C19 120.82(11)
C18 C17 C16 120.85(10)
C18 C17 H17 119.6
C16 C17 H17 119.6
C13 C18 C17 120.31(10)
C13 C18 H18 119.8
C17 C18 H18 119.8
C16 C19 H19A 109.5
C16 C19 H19B 109.5
H19A C19 H19B 109.5
C16 C19 H19C 109.5
H19A C19 H19C 109.5
H19B C19 H19C 109.5
C25 C20 C21 119.77(10)
C25 C20 N2 121.04(11)
C21 C20 N2 119.11(11)
C20 C21 C22 119.86(12)
C20 C21 H21 120.1
C22 C21 H21 120.1
C23 C22 C21 121.13(12)
C23 C22 H22 119.4
C21 C22 H22 119.4
C22 C23 C24 118.30(11)
C22 C23 C26 120.80(13)
C24 C23 C26 120.91(13)
C25 C24 C23 120.92(12)
C25 C24 H24 119.5
C23 C24 H24 119.5
C20 C25 C24 119.93(12)
C20 C25 H25 120.0
C24 C25 H25 120.0
C23 C26 H26A 109.5
C23 C26 H26B 109.5
H26A C26 H26B 109.5
C23 C26 H26C 109.5
H26A C26 H26C 109.5
H26B C26 H26C 109.5
C1 N1 C4 120.27(9)
C1 N1 C13 119.48(9)
C4 N1 C13 120.25(9)
C2 N2 C3 120.38(9)
C2 N2 C20 120.75(9)
C3 N2 C20 118.37(9)

loop_
_geom_bond_atom_site_label_1
_geom_bond_atom_site_label_2
_geom_bond_distance
C1 C5 1.3885(14)
C1 N1 1.4028(14)
C1 C2 1.4054(14)
C2 C8 1.3896(16)
C2 N2 1.4027(14)
C3 C9 1.3873(15)
C3 C4 1.4067(14)
C3 N2 1.4074(15)
C4 C12 1.3872(16)
C4 N1 1.4047(13)
C5 C6 1.3942(17)
C5 H5 0.9500
C6 C7 1.3771(17)
C6 H6 0.9500
C7 C8 1.3933(16)
C7 H7 0.9500
C8 H8 0.9500
C9 C10 1.3909(18)
C9 H9 0.9500
C10 C11 1.3774(18)
C10 H10 0.9500
C11 C12 1.3913(16)
C11 H11 0.9500
C12 H12 0.9500
C13 C18 1.3849(16)
C13 C14 1.3877(15)
C13 N1 1.4335(13)
C14 C15 1.3888(16)
C14 H14 0.9500
C15 C16 1.3886(17)
C15 H15 0.9500
C16 C17 1.3923(16)
C16 C19 1.5068(16)
C17 C18 1.3856(15)
C17 H17 0.9500
C18 H18 0.9500
C19 H19A 0.9800
C19 H19B 0.9800
C19 H19C 0.9800
C20 C25 1.3795(17)
C20 C21 1.3824(17)
C20 N2 1.4330(13)
C21 C22 1.3867(17)
C21 H21 0.9500
C22 C23 1.3825(19)
C22 H22 0.9500
C23 C24 1.3890(19)
C23 C26 1.5022(16)
C24 C25 1.3878(16)
C24 H24 0.9500
C25 H25 0.9500
C26 H26A 0.9800
C26 H26B 0.9800
C26 H26C 0.9800

loop_
_geom_torsion_atom_site_label_1
_geom_torsion_atom_site_label_2
_geom_torsion_atom_site_label_3
_geom_torsion_atom_site_label_4
_geom_torsion
C5 C1 C2 C8 0.12(16)
N1 C1 C2 C8 -179.50(10)
C5 C1 C2 N2 179.82(10)
N1 C1 C2 N2 0.19(16)
C9 C3 C4 C12 0.33(18)
N2 C3 C4 C12 -178.00(11)
C9 C3 C4 N1 178.46(11)
N2 C3 C4 N1 0.13(17)
N1 C1 C5 C6 178.65(11)
C2 C1 C5 C6 -0.97(17)
C1 C5 C6 C7 0.97(18)
C5 C6 C7 C8 -0.11(19)
N2 C2 C8 C7 -178.95(11)
C1 C2 C8 C7 0.73(17)
C6 C7 C8 C2 -0.74(19)
C4 C3 C9 C10 -0.7(2)
N2 C3 C9 C10 177.60(13)
C3 C9 C10 C11 0.2(2)
C9 C10 C11 C12 0.6(2)
N1 C4 C12 C11 -177.58(12)
C3 C4 C12 C11 0.50(19)
C10 C11 C12 C4 -1.0(2)
C18 C13 C14 C15 -1.12(17)
N1 C13 C14 C15 178.62(10)
C13 C14 C15 C16 0.70(18)
C14 C15 C16 C17 0.27(18)
C14 C15 C16 C19 -179.13(12)
C15 C16 C17 C18 -0.83(17)
C19 C16 C17 C18 178.57(11)
C14 C13 C18 C17 0.58(16)
N1 C13 C18 C17 -179.18(10)
C16 C17 C18 C13 0.42(17)
C25 C20 C21 C22 -2.23(19)
N2 C20 C21 C22 174.49(11)
C20 C21 C22 C23 -0.4(2)
C21 C22 C23 C24 2.8(2)
C21 C22 C23 C26 -177.12(12)
C22 C23 C24 C25 -2.6(2)
C26 C23 C24 C25 177.30(13)
C21 C20 C25 C24 2.4(2)
N2 C20 C25 C24 -174.25(12)
C23 C24 C25 C20 0.0(2)
C5 C1 N1 C4 165.07(10)
C2 C1 N1 C4 -15.31(16)
C5 C1 N1 C13 -14.25(16)
C2 C1 N1 C13 165.37(10)
C12 C4 N1 C1 -166.82(11)
C3 C4 N1 C1 15.10(16)
C12 C4 N1 C13 12.49(17)
C3 C4 N1 C13 -165.59(10)
C18 C13 N1 C1 -80.02(14)
C14 C13 N1 C1 100.23(13)
C18 C13 N1 C4 100.67(13)
C14 C13 N1 C4 -79.08(14)
C8 C2 N2 C3 -165.24(11)
C1 C2 N2 C3 15.08(16)
C8 C2 N2 C20 6.54(17)
C1 C2 N2 C20 -173.14(11)
C9 C3 N2 C2 166.45(11)
C4 C3 N2 C2 -15.26(17)
C9 C3 N2 C20 -5.53(17)
C4 C3 N2 C20 172.77(11)
C25 C20 N2 C2 -82.91(15)
C21 C20 N2 C2 100.41(14)
C25 C20 N2 C3 89.03(15)
C21 C20 N2 C3 -87.65(14)
